data_4330776
loop_
_publ_author_name
'Fanica Cimpoesu'
'Fran\,coise Dahan'
'Sonia Ladeira'
'Marilena Ferbinteanu'
'Jean-Pierre Costes'

_publ_contact_author
;
Jean-Pierre Costes
;
_publ_contact_author_address
;
Laboratoire de Chimie de Coordination
205 Route de Narbonne
31077 Toulouse Cedex 04
;
_publ_contact_author_email costes@lcc-toulouse.fr
_publ_section_title
;
 Chiral Crystallization of a Heterodinuclear Ni-Ln Series: Comprehensive
 Analysis of the Magnetic Properties.
;
_journal_name_full 'Inorganic Chemistry'
_journal_page_first 11279
_journal_page_last 11293
_journal_paper_doi 10.1021/ic3001784
_journal_volume 51
_journal_year 2012
_chemical_formula_sum 'C21 H28 N5 Ni O15 Yb'
_chemical_formula_weight 822.23
_chemical_name_systematic
; 
 ? 
;
_space_group_IT_number 4
_symmetry_cell_setting monoclinic
_symmetry_Int_Tables_number 4
_symmetry_space_group_name_Hall 'P 2yb'
_symmetry_space_group_name_H-M 'P 1 21 1'
_atom_sites_solution_hydrogens geom
_atom_sites_solution_primary direct
_atom_sites_solution_secondary difmap
_audit_creation_method SHELXL-97
_cell_angle_alpha 90.00
_cell_angle_beta 90.942(13)
_cell_angle_gamma 90.00
_cell_formula_units_Z 2
_cell_length_a 10.0202(11)
_cell_length_b 15.9443(14)
_cell_length_c 8.8542(10)
_cell_measurement_temperature 180(2)
_cell_volume 1414.4(3)
_computing_cell_refinement 'STOE-IPDS software (Stoe, 2.87, 1997)'
_computing_data_collection 'STOE-IPDS software (Stoe, 2.87, 1997)'
_computing_data_reduction 'XRED (Stoe, 1.08, 1996)'
_computing_molecular_graphics 'ZORTEP (Zsolnai, 1996)'
_computing_structure_refinement 'SHELXL-97 (Sheldrick, 1997)'
_computing_structure_solution 'SHELXS-97 (Sheldrick, 1990)'
_diffrn_ambient_temperature 180(2)
_diffrn_measured_fraction_theta_full 0.988
_diffrn_measured_fraction_theta_max 0.988
_diffrn_measurement_device_type STOE-IPDS
_diffrn_measurement_method 'Imaging Plate Detector System'
_diffrn_radiation_monochromator graphite
_diffrn_radiation_source 'fine-focus sealed tube'
_diffrn_radiation_type MoK\a
_diffrn_radiation_wavelength 0.71073
_diffrn_reflns_av_R_equivalents 0.0311
_diffrn_reflns_av_sigmaI/netI 0.0331
_diffrn_reflns_limit_h_max 12
_diffrn_reflns_limit_h_min -12
_diffrn_reflns_limit_k_max 19
_diffrn_reflns_limit_k_min -19
_diffrn_reflns_limit_l_max 10
_diffrn_reflns_limit_l_min -10
_diffrn_reflns_number 14028
_diffrn_reflns_theta_full 26.10
_diffrn_reflns_theta_max 26.10
_diffrn_reflns_theta_min 3.27
_exptl_absorpt_coefficient_mu 4.032
_exptl_absorpt_correction_T_max 0.4822
_exptl_absorpt_correction_T_min 0.2877
_exptl_absorpt_correction_type numerical
_exptl_absorpt_process_details 'X-SHAPE (Stoe & Cie, 1996)'
_exptl_crystal_colour Colorless
_exptl_crystal_density_diffrn 1.931
_exptl_crystal_description Block
_exptl_crystal_F_000 814
_exptl_crystal_size_max 0.50
_exptl_crystal_size_mid 0.35
_exptl_crystal_size_min 0.25
_refine_diff_density_max 0.693
_refine_diff_density_min -1.027
_refine_diff_density_rms 0.077
_refine_ls_abs_structure_details 'Flack H D (1983), Acta Cryst. A39, 876-881'
_refine_ls_abs_structure_Flack -0.010(6)
_refine_ls_extinction_method none
_refine_ls_goodness_of_fit_ref 1.043
_refine_ls_hydrogen_treatment mixed
_refine_ls_matrix_type full
_refine_ls_number_parameters 400
_refine_ls_number_reflns 5524
_refine_ls_number_restraints 1
_refine_ls_restrained_S_all 1.043
_refine_ls_R_factor_all 0.0208
_refine_ls_R_factor_gt 0.0205
_refine_ls_shift/su_max 0.002
_refine_ls_shift/su_mean 0.000
_refine_ls_structure_factor_coef Fsqd
_refine_ls_weighting_details 'w=1/[\s^2^(Fo^2^)+(0.0326P)^2^+0.3727P] where P=(Fo^2^+2Fc^2^)/3'
_refine_ls_weighting_scheme calc
_refine_ls_wR_factor_gt 0.0483
_refine_ls_wR_factor_ref 0.0485
_reflns_number_gt 5436
_reflns_number_total 5524
_reflns_threshold_expression >2sigma(I)
_cod_data_source_file ic3001784_si_002_2.cif
_cod_data_source_block complex_4_NiYb
_cod_depositor_comments
;
The following automatic conversions were performed:

'_refine_ls_weighting_scheme' value 'calc
w=1/[\s^2^(Fo^2^)+(0.0326P)^2^+0.3727P] where P=(Fo^2^+2Fc^2^)/3' was
changed to 'calc'. New tag '_refine_ls_weighting_details' was
created. The value of the new tag was set to
'w=1/[\s^2^(Fo^2^)+(0.0326P)^2^+0.3727P] where P=(Fo^2^+2Fc^2^)/3'.

Automatic conversion script
Id: cif_fix_values 3143 2015-03-26 13:38:13Z robertas 
;
_cod_original_sg_symbol_H-M 'P 21'
_cod_database_code 4330776

loop_
_symmetry_equiv_pos_as_xyz
'x, y, z'
'-x, y+1/2, -z'

loop_
_atom_site_label
_atom_site_type_symbol
_atom_site_fract_x
_atom_site_fract_y
_atom_site_fract_z
_atom_site_U_iso_or_equiv
_atom_site_adp_type
_atom_site_occupancy
_atom_site_calc_flag
_atom_site_refinement_flags
Yb Yb 0.202309(11) 0.499870(10) 0.749045(13) 0.02467(5) Uani 1 d .
Ni Ni 0.40650(4) 0.43782(2) 0.46101(5) 0.01978(8) Uani 1 d .
O1 O 0.3133(2) 0.39094(14) 0.6448(3) 0.0226(5) Uani 1 d .
O2 O 0.3058(2) 0.53915(15) 0.5383(3) 0.0255(5) Uani 1 d .
N1 N 0.4858(3) 0.32619(18) 0.4114(3) 0.0228(5) Uani 1 d .
N2 N 0.4841(2) 0.5020(2) 0.2878(3) 0.0235(4) Uani 1 d .
C1 C 0.2777(3) 0.3104(2) 0.6528(4) 0.0225(6) Uani 1 d .
C2 C 0.1803(3) 0.2893(2) 0.7590(4) 0.0273(7) Uani 1 d .
C3 C 0.1362(4) 0.2089(3) 0.7801(5) 0.0367(9) Uani 1 d .
H3 H 0.0715 0.1965 0.8542 0.040 Uiso 1 calc R
C4 C 0.1893(4) 0.1451(2) 0.6891(5) 0.0359(8) Uani 1 d .
H4 H 0.1581 0.0891 0.6993 0.039 Uiso 1 calc R
C5 C 0.2847(4) 0.1629(2) 0.5870(5) 0.0312(7) Uani 1 d .
H5 H 0.3212 0.1188 0.5285 0.034 Uiso 1 calc R
C6 C 0.3311(3) 0.2464(2) 0.5658(4) 0.0246(7) Uani 1 d .
C7 C 0.4383(3) 0.2571(2) 0.4589(4) 0.0244(6) Uani 1 d .
H7 H 0.4770 0.2072 0.4204 0.027 Uiso 1 calc R
O3 O 0.1319(3) 0.35908(17) 0.8376(3) 0.0351(6) Uani 1 d .
C18 C 0.0445(5) 0.3415(3) 0.9614(5) 0.0456(11) Uani 1 d .
H18A H 0.0179 0.3942 1.0091 0.050 Uiso 1 calc R
H18B H 0.0913 0.3062 1.0359 0.050 Uiso 1 calc R
H18C H -0.0351 0.3121 0.9234 0.050 Uiso 1 calc R
C8 C 0.6040(3) 0.3213(2) 0.3146(4) 0.0260(7) Uani 1 d .
H8A H 0.6187 0.2619 0.2868 0.029 Uiso 1 calc R
H8B H 0.6831 0.3402 0.3738 0.029 Uiso 1 calc R
C9 C 0.5937(3) 0.3734(2) 0.1699(4) 0.0249(6) Uani 1 d .
C10 C 0.5971(4) 0.4684(2) 0.2029(4) 0.0282(7) Uani 1 d .
H10A H 0.6804 0.4810 0.2601 0.031 Uiso 1 calc R
H10B H 0.6014 0.4986 0.1054 0.031 Uiso 1 calc R
C19 C 0.4720(4) 0.3483(2) 0.0745(4) 0.0320(7) Uani 1 d .
H19A H 0.4682 0.3825 -0.0174 0.035 Uiso 1 calc R
H19B H 0.3909 0.3573 0.1326 0.035 Uiso 1 calc R
H19C H 0.4788 0.2889 0.0470 0.035 Uiso 1 calc R
C20 C 0.7212(4) 0.3557(3) 0.0824(5) 0.0367(8) Uani 1 d .
H20A H 0.7992 0.3715 0.1444 0.040 Uiso 1 calc R
H20B H 0.7203 0.3885 -0.0113 0.040 Uiso 1 calc R
H20C H 0.7258 0.2958 0.0580 0.040 Uiso 1 calc R
C11 C 0.2800(3) 0.6070(2) 0.4568(4) 0.0226(6) Uani 1 d .
C12 C 0.1771(4) 0.6599(2) 0.5064(4) 0.0261(7) Uani 1 d .
C13 C 0.1503(4) 0.7359(2) 0.4345(5) 0.0330(8) Uani 1 d .
H13 H 0.0810 0.7713 0.4691 0.036 Uiso 1 calc R
C14 C 0.2264(4) 0.7592(2) 0.3112(5) 0.0386(9) Uani 1 d .
H14 H 0.2113 0.8118 0.2638 0.042 Uiso 1 calc R
C15 C 0.3234(4) 0.7062(3) 0.2575(4) 0.0338(8) Uani 1 d .
H15 H 0.3733 0.7225 0.1720 0.037 Uiso 1 calc R
C16 C 0.3498(3) 0.6292(2) 0.3266(4) 0.0254(6) Uani 1 d .
C17 C 0.4513(3) 0.5776(2) 0.2559(4) 0.0245(6) Uani 1 d .
H17 H 0.4990 0.6032 0.1764 0.027 Uiso 1 calc R
O4 O 0.1082(3) 0.62948(17) 0.6284(3) 0.0299(5) Uani 1 d .
C21 C 0.0032(4) 0.6826(3) 0.6833(5) 0.0421(10) Uani 1 d .
H21A H -0.0391 0.6556 0.7697 0.046 Uiso 1 calc R
H21B H -0.0635 0.6916 0.6028 0.046 Uiso 1 calc R
H21C H 0.0409 0.7366 0.7149 0.046 Uiso 1 calc R
O5 O 0.2171(2) 0.4915(2) 1.0304(3) 0.0314(5) Uani 1 d .
O6 O 0.0579(3) 0.5642(3) 0.9319(3) 0.0422(6) Uani 1 d .
N3 N 0.1144(3) 0.5370(2) 1.0502(4) 0.0320(7) Uani 1 d .
O7 O 0.0738(3) 0.5519(2) 1.1746(3) 0.0456(7) Uani 1 d .
O8 O 0.4316(2) 0.51018(18) 0.8319(3) 0.0266(5) Uani 1 d .
O9 O 0.3178(3) 0.62411(17) 0.8397(3) 0.0353(6) Uani 1 d .
N4 N 0.4308(3) 0.58973(19) 0.8564(4) 0.0304(6) Uani 1 d .
O10 O 0.5308(3) 0.6273(2) 0.8910(4) 0.0484(8) Uani 1 d .
O11 O 0.0578(2) 0.4501(2) 0.5550(4) 0.0418(7) Uani 1 d .
O12 O -0.0886(6) 0.4824(3) 0.7133(6) 0.0465(8) Uani 1 d .
N5 N -0.0643(3) 0.4584(2) 0.5843(4) 0.0374(7) Uani 1 d .
O13 O -0.1497(3) 0.4429(2) 0.4918(5) 0.0469(8) Uani 1 d .
O14 O 0.2306(2) 0.40710(17) 0.3281(3) 0.0281(5) Uani 1 d .
H14A H 0.228(4) 0.439(3) 0.243(3) 0.031 Uiso 1 d .
H14B H 0.151(3) 0.425(3) 0.364(4) 0.031 Uiso 1 d .
O15 O 0.5787(2) 0.47292(18) 0.5907(3) 0.0337(6) Uani 1 d .
H15A H 0.567(4) 0.482(3) 0.686(2) 0.037 Uiso 1 d .
H15B H 0.662(2) 0.461(3) 0.588(4) 0.037 Uiso 1 d .

loop_
_atom_site_aniso_label
_atom_site_aniso_U_11
_atom_site_aniso_U_22
_atom_site_aniso_U_33
_atom_site_aniso_U_23
_atom_site_aniso_U_13
_atom_site_aniso_U_12
Yb 0.02628(7) 0.02549(7) 0.02230(7) -0.00035(6) 0.00262(4) 0.00292(6)
Ni 0.01857(17) 0.01963(17) 0.02116(19) 0.00086(15) 0.00063(14) 0.00148(14)
O1 0.0211(11) 0.0198(10) 0.0271(12) -0.0017(9) 0.0018(9) -0.0020(8)
O2 0.0282(12) 0.0264(11) 0.0219(12) 0.0066(9) 0.0011(9) 0.0083(9)
N1 0.0185(12) 0.0249(13) 0.0250(14) 0.0015(11) -0.0006(10) 0.0024(10)
N2 0.0240(11) 0.0234(10) 0.0230(11) 0.0002(16) -0.0004(9) -0.0012(15)
C1 0.0185(14) 0.0238(14) 0.0252(16) 0.0040(13) -0.0015(12) 0.0020(12)
C2 0.0233(15) 0.0267(17) 0.0318(19) -0.0001(13) 0.0036(13) 0.0007(13)
C3 0.0322(19) 0.0322(18) 0.046(2) 0.0107(17) 0.0084(16) -0.0011(15)
C4 0.0341(19) 0.0245(16) 0.049(2) 0.0055(16) -0.0006(16) -0.0016(14)
C5 0.0287(17) 0.0225(15) 0.042(2) 0.0012(14) -0.0006(15) 0.0013(13)
C6 0.0202(14) 0.0240(15) 0.0294(17) 0.0018(13) -0.0028(13) -0.0012(12)
C7 0.0230(15) 0.0241(15) 0.0260(17) -0.0001(12) 0.0007(13) 0.0009(12)
O3 0.0357(14) 0.0302(12) 0.0399(16) -0.0046(11) 0.0166(12) -0.0007(11)
C18 0.047(2) 0.050(2) 0.041(2) -0.0043(19) 0.0199(19) -0.012(2)
C8 0.0230(15) 0.0295(15) 0.0256(17) -0.0010(13) 0.0022(13) 0.0065(12)
C9 0.0259(15) 0.0260(15) 0.0229(16) 0.0013(12) 0.0038(12) 0.0039(12)
C10 0.0292(17) 0.0269(14) 0.0286(17) 0.0006(13) 0.0059(13) 0.0002(13)
C19 0.041(2) 0.0332(17) 0.0219(16) -0.0024(14) -0.0059(14) 0.0046(15)
C20 0.035(2) 0.0375(18) 0.039(2) -0.0006(16) 0.0140(16) 0.0066(15)
C11 0.0244(15) 0.0212(14) 0.0222(16) 0.0005(12) -0.0043(12) -0.0008(12)
C12 0.0287(16) 0.0269(15) 0.0225(16) -0.0021(13) -0.0066(13) 0.0032(13)
C13 0.039(2) 0.0238(15) 0.0356(19) 0.0020(14) -0.0067(15) 0.0069(14)
C14 0.052(2) 0.0236(16) 0.040(2) 0.0072(15) -0.0057(18) 0.0091(16)
C15 0.042(2) 0.0287(18) 0.031(2) 0.0087(14) 0.0019(15) 0.0042(16)
C16 0.0304(17) 0.0219(14) 0.0236(16) 0.0028(12) -0.0064(13) 0.0014(12)
C17 0.0281(15) 0.0269(16) 0.0185(15) 0.0038(12) 0.0003(12) -0.0032(13)
O4 0.0261(12) 0.0308(12) 0.0330(14) 0.0015(11) 0.0018(10) 0.0135(10)
C21 0.037(2) 0.049(2) 0.041(2) -0.0005(18) 0.0034(17) 0.0204(18)
O5 0.0316(11) 0.0336(14) 0.0290(11) -0.0035(12) 0.0024(8) 0.0090(12)
O6 0.0375(15) 0.0581(16) 0.0312(15) 0.0114(16) 0.0027(12) 0.0196(17)
N3 0.0292(15) 0.0400(16) 0.0266(16) 0.0010(13) 0.0004(12) 0.0077(12)
O7 0.0497(17) 0.0627(19) 0.0247(14) -0.0017(13) 0.0066(12) 0.0205(16)
O8 0.0266(10) 0.0241(13) 0.0288(11) -0.0022(11) -0.0042(8) -0.0006(10)
O9 0.0406(15) 0.0249(12) 0.0402(15) -0.0020(11) -0.0052(12) 0.0023(11)
N4 0.0429(18) 0.0244(13) 0.0239(15) 0.0013(11) 0.0018(13) -0.0002(12)
O10 0.0499(18) 0.0413(16) 0.0537(19) -0.0018(14) -0.0098(14) -0.0204(14)
O11 0.0178(11) 0.0532(17) 0.0543(18) -0.0010(14) -0.0054(11) 0.0013(12)
O12 0.0538(18) 0.0397(16) 0.0397(16) -0.0041(14) 0.0126(14) 0.0058(14)
N5 0.0312(16) 0.0293(15) 0.052(2) -0.0009(14) 0.0024(14) 0.0008(13)
O13 0.0335(15) 0.0515(18) 0.0552(18) 0.0026(16) -0.0139(16) -0.0092(15)
O14 0.0224(11) 0.0339(12) 0.0279(13) 0.0009(10) -0.0034(9) -0.0002(10)
O15 0.0217(11) 0.0501(15) 0.0293(13) -0.0053(11) -0.0033(9) -0.0018(10)

loop_
_atom_type_symbol
_atom_type_description
_atom_type_scat_dispersion_real
_atom_type_scat_dispersion_imag
_atom_type_scat_source
C C 0.0033 0.0016 'International Tables Vol C Tables 4.2.6.8 and 6.1.1.4'
H H 0.0000 0.0000 'International Tables Vol C Tables 4.2.6.8 and 6.1.1.4'
N N 0.0061 0.0033 'International Tables Vol C Tables 4.2.6.8 and 6.1.1.4'
O O 0.0106 0.0060 'International Tables Vol C Tables 4.2.6.8 and 6.1.1.4'
Ni Ni 0.3393 1.1124 'International Tables Vol C Tables 4.2.6.8 and 6.1.1.4'
Yb Yb -0.3850 5.5486 'International Tables Vol C Tables 4.2.6.8 and 6.1.1.4'

loop_
_geom_angle_atom_site_label_1
_geom_angle_atom_site_label_2
_geom_angle_atom_site_label_3
_geom_angle
O2 Yb O1 68.77(8)
O2 Yb O11 76.99(10)
O1 Yb O11 75.25(9)
O2 Yb O8 77.41(8)
O1 Yb O8 72.80(9)
O11 Yb O8 144.52(9)
O2 Yb O6 136.87(11)
O1 Yb O6 154.28(11)
O11 Yb O6 105.24(11)
O8 Yb O6 110.24(10)
O2 Yb O9 79.76(10)
O1 Yb O9 121.75(9)
O11 Yb O9 142.91(10)
O8 Yb O9 52.76(9)
O6 Yb O9 73.70(13)
O2 Yb O3 130.82(9)
O1 Yb O3 65.16(8)
O11 Yb O3 75.68(11)
O8 Yb O3 103.90(10)
O6 Yb O3 89.77(12)
O9 Yb O3 140.39(10)
O2 Yb O5 145.67(9)
O1 Yb O5 110.13(9)
O11 Yb O5 137.08(10)
O8 Yb O5 70.05(8)
O6 Yb O5 51.74(9)
O9 Yb O5 72.13(10)
O3 Yb O5 69.46(10)
O2 Yb O4 65.79(8)
O1 Yb O4 129.97(9)
O11 Yb O4 75.24(10)
O8 Yb O4 115.14(9)
O6 Yb O4 73.14(10)
O9 Yb O4 68.98(10)
O3 Yb O4 140.69(10)
O5 Yb O4 119.05(9)
O2 Yb O12 114.13(11)
O1 Yb O12 112.05(10)
O11 Yb O12 45.26(11)
O8 Yb O12 168.35(11)
O6 Yb O12 60.60(12)
O9 Yb O12 125.48(11)
O3 Yb O12 70.24(12)
O5 Yb O12 98.32(11)
O4 Yb O12 70.53(11)
N4 Yb O12 150.81(11)
N3 Yb O12 78.56(11)
N1 Ni N2 97.19(13)
N1 Ni O2 169.60(11)
N2 Ni O2 93.01(12)
N1 Ni O1 92.18(11)
N2 Ni O1 170.62(12)
O2 Ni O1 77.61(9)
N1 Ni O15 91.77(11)
N2 Ni O15 87.56(10)
O2 Ni O15 90.68(10)
O1 Ni O15 92.53(10)
N1 Ni O14 90.12(11)
N2 Ni O14 91.27(10)
O2 Ni O14 87.63(10)
O1 Ni O14 88.34(10)
O15 Ni O14 177.89(11)
N1 Ni Yb 131.42(8)
N2 Ni Yb 131.38(10)
O2 Ni Yb 38.41(7)
O1 Ni Yb 39.24(6)
O15 Ni Yb 90.64(7)
O14 Ni Yb 88.81(7)
C1 O1 Ni 121.5(2)
C1 O1 Yb 125.6(2)
Ni O1 Yb 106.22(10)
C11 O2 Ni 124.1(2)
C11 O2 Yb 126.4(2)
Ni O2 Yb 107.33(10)
C7 N1 C8 117.0(3)
C7 N1 Ni 123.0(2)
C8 N1 Ni 120.0(2)
C17 N2 C10 115.3(3)
C17 N2 Ni 123.1(2)
C10 N2 Ni 121.0(3)
O1 C1 C6 124.8(3)
O1 C1 C2 117.1(3)
C6 C1 C2 118.1(3)
C3 C2 O3 124.0(3)
C3 C2 C1 123.0(3)
O3 C2 C1 113.0(3)
C2 C3 C4 118.2(4)
C2 C3 H3 120.9
C4 C3 H3 120.9
C5 C4 C3 120.5(3)
C5 C4 H4 119.7
C3 C4 H4 119.7
C4 C5 C6 121.2(3)
C4 C5 H5 119.4
C6 C5 H5 119.4
C1 C6 C5 118.9(3)
C1 C6 C7 124.7(3)
C5 C6 C7 116.2(3)
N1 C7 C6 126.9(3)
N1 C7 H7 116.5
C6 C7 H7 116.5
C2 O3 C18 116.2(3)
C2 O3 Yb 117.2(2)
C18 O3 Yb 126.5(2)
O3 C18 H18A 109.5
O3 C18 H18B 109.5
H18A C18 H18B 109.5
O3 C18 H18C 109.5
H18A C18 H18C 109.5
H18B C18 H18C 109.5
N1 C8 C9 114.5(3)
N1 C8 H8A 108.6
C9 C8 H8A 108.6
N1 C8 H8B 108.6
C9 C8 H8B 108.6
H8A C8 H8B 107.6
C19 C9 C8 111.3(3)
C19 C9 C20 109.7(3)
C8 C9 C20 106.2(3)
C19 C9 C10 112.2(3)
C8 C9 C10 111.9(3)
C20 C9 C10 105.1(3)
N2 C10 C9 116.1(3)
N2 C10 H10A 108.3
C9 C10 H10A 108.3
N2 C10 H10B 108.3
C9 C10 H10B 108.3
H10A C10 H10B 107.4
C9 C19 H19A 109.5
C9 C19 H19B 109.5
H19A C19 H19B 109.5
C9 C19 H19C 109.5
H19A C19 H19C 109.5
H19B C19 H19C 109.5
C9 C20 H20A 109.5
C9 C20 H20B 109.5
H20A C20 H20B 109.5
C9 C20 H20C 109.5
H20A C20 H20C 109.5
H20B C20 H20C 109.5
O2 C11 C16 124.0(3)
O2 C11 C12 117.2(3)
C16 C11 C12 118.9(3)
O4 C12 C13 124.6(3)
O4 C12 C11 114.4(3)
C13 C12 C11 121.0(3)
C14 C13 C12 119.1(3)
C14 C13 H13 120.4
C12 C13 H13 120.4
C15 C14 C13 120.4(3)
C15 C14 H14 119.8
C13 C14 H14 119.8
C14 C15 C16 121.1(3)
C14 C15 H15 119.4
C16 C15 H15 119.4
C15 C16 C11 119.3(3)
C15 C16 C17 115.9(3)
C11 C16 C17 124.8(3)
N2 C17 C16 128.0(3)
N2 C17 H17 116.0
C16 C17 H17 116.0
C12 O4 C21 115.8(3)
C12 O4 Yb 115.7(2)
C21 O4 Yb 127.8(2)
O4 C21 H21A 109.5
O4 C21 H21B 109.5
H21A C21 H21B 109.5
O4 C21 H21C 109.5
H21A C21 H21C 109.5
H21B C21 H21C 109.5
N3 O5 Yb 94.2(2)
N3 O6 Yb 98.3(2)
O7 N3 O6 122.6(3)
O7 N3 O5 121.7(3)
O6 N3 O5 115.8(3)
N4 O8 Yb 96.3(2)
N4 O9 Yb 96.1(2)
O10 N4 O9 123.7(3)
O10 N4 O8 121.7(3)
O9 N4 O8 114.6(3)
N5 O11 Yb 113.5(3)
N5 O12 Yb 85.3(3)
O13 N5 O12 123.2(4)
O13 N5 O11 121.3(4)
O12 N5 O11 115.5(4)
Ni O14 H14A 110(3)
Ni O14 H14B 117(3)
H14A O14 H14B 96(3)
Ni O15 H15A 117(3)
Ni O15 H15B 135(3)
H15A O15 H15B 102(4)

loop_
_geom_bond_atom_site_label_1
_geom_bond_atom_site_label_2
_geom_bond_distance
Yb O2 2.239(2)
Yb O1 2.267(2)
Yb O11 2.366(3)
Yb O8 2.406(2)
Yb O6 2.418(3)
Yb O9 2.424(3)
Yb O3 2.484(3)
Yb O5 2.496(2)
Yb O4 2.504(3)
Yb O12 2.940(6)
Ni N1 2.001(3)
Ni N2 2.011(3)
Ni O2 2.029(2)
Ni O1 2.032(2)
Ni O15 2.132(3)
Ni O14 2.159(3)
O1 C1 1.335(4)
O2 C11 1.324(4)
N1 C7 1.275(4)
N1 C8 1.475(4)
N2 C17 1.279(5)
N2 C10 1.471(4)
C1 C6 1.391(5)
C1 C2 1.407(5)
C2 C3 1.370(5)
C2 O3 1.404(4)
C3 C4 1.407(6)
C3 H3 0.9500
C4 C5 1.357(6)
C4 H4 0.9500
C5 C6 1.424(5)
C5 H5 0.9500
C6 C7 1.453(5)
C7 H7 0.9500
O3 C18 1.442(5)
C18 H18A 0.9800
C18 H18B 0.9800
C18 H18C 0.9800
C8 C9 1.530(5)
C8 H8A 0.9900
C8 H8B 0.9900
C9 C19 1.525(5)
C9 C20 1.532(4)
C9 C10 1.542(5)
C10 H10A 0.9900
C10 H10B 0.9900
C19 H19A 0.9800
C19 H19B 0.9800
C19 H19C 0.9800
C20 H20A 0.9800
C20 H20B 0.9800
C20 H20C 0.9800
C11 C16 1.403(5)
C11 C12 1.408(5)
C12 O4 1.379(5)
C12 C13 1.393(5)
C13 C14 1.392(6)
C13 H13 0.9500
C14 C15 1.378(6)
C14 H14 0.9500
C15 C16 1.396(5)
C15 H15 0.9500
C16 C17 1.458(5)
C17 H17 0.9500
O4 C21 1.441(4)
C21 H21A 0.9800
C21 H21B 0.9800
C21 H21C 0.9800
O5 N3 1.273(4)
O6 N3 1.260(4)
N3 O7 1.204(4)
O8 N4 1.287(4)
O9 N4 1.264(4)
N4 O10 1.203(5)
O11 N5 1.262(4)
O12 N5 1.232(6)
N5 O13 1.201(5)
O14 H14A 0.91(3)
O14 H14B 0.91(3)
O15 H15A 0.86(2)
O15 H15B 0.86(2)

loop_
_geom_hbond_atom_site_label_D
_geom_hbond_atom_site_label_H
_geom_hbond_atom_site_label_A
_geom_hbond_distance_DH
_geom_hbond_distance_HA
_geom_hbond_distance_DA
_geom_hbond_angle_DHA
_geom_hbond_site_symmetry_A
O14 H14A O5 0.91(3) 2.06(3) 2.961(4) 170(4) 1_554
O14 H14B O11 0.91(3) 1.99(4) 2.760(4) 142(3) .
O15 H15A O8 0.86(2) 1.95(3) 2.682(4) 143(3) .
O15 H15B O13 0.86(2) 2.10(3) 2.913(4) 157(4) 1_655
